data_2233268
loop_
_publ_author_name
'Yang, Zhong-Ming'
'Su, Deng-Cheng'
'Zhu, Hai-Liang'

_publ_section_title
;
 (<i>E</i>)-4-[(3,5-Dimethylphenyl)iminomethyl]-2-methoxy-3-nitrophenol
;
_journal_coeditor_code PK2377
_journal_issue 1
_journal_name_full 'Acta Crystallographica Section E'
_journal_page_first o220
_journal_paper_doi 10.1107/S1600536811054407
_journal_volume 68
_journal_year 2012
_chemical_formula_iupac 'C16 H16 N2 O4'
_chemical_formula_moiety 'C16 H16 N2 O4'
_chemical_formula_sum 'C16 H16 N2 O4'
_chemical_formula_weight 300.31
_chemical_name_systematic
;
(<i>E</i>)-4-[(3,5-Dimethylphenyl)iminomethyl]-2-methoxy-3-nitrophenol
;
_space_group_IT_number 14
_symmetry_cell_setting monoclinic
_symmetry_space_group_name_Hall '-P 2ybc'
_symmetry_space_group_name_H-M 'P 1 21/c 1'
_atom_sites_solution_hydrogens geom
_atom_sites_solution_primary direct
_atom_sites_solution_secondary difmap
_audit_creation_method SHELXL-97
_cell_angle_alpha 90.00
_cell_angle_beta 97.631(11)
_cell_angle_gamma 90.00
_cell_formula_units_Z 4
_cell_length_a 8.616(9)
_cell_length_b 9.690(11)
_cell_length_c 18.29(2)
_cell_measurement_reflns_used 2115
_cell_measurement_temperature 296(2)
_cell_measurement_theta_max 26.44
_cell_measurement_theta_min 2.38
_cell_volume 1513(3)
_computing_cell_refinement 'SAINT (Bruker, 2007)'
_computing_data_collection 'APEX2 (Bruker, 2007)'
_computing_data_reduction 'SAINT (Bruker, 2007)'
_computing_molecular_graphics 'SHELXTL (Sheldrick, 2008)'
_computing_publication_material 'SHELXTL (Sheldrick, 2008)'
_computing_structure_refinement 'SHELXL97 (Sheldrick, 2008)'
_computing_structure_solution 'SHELXS97 (Sheldrick, 2008)'
_diffrn_ambient_temperature 296(2)
_diffrn_measured_fraction_theta_full 0.988
_diffrn_measured_fraction_theta_max 0.988
_diffrn_measurement_device_type 'Bruker APEXII CCD'
_diffrn_measurement_method '\f and \w scans'
_diffrn_radiation_monochromator graphite
_diffrn_radiation_source 'fine-focus sealed tube'
_diffrn_radiation_type MoK\a
_diffrn_radiation_wavelength 0.71073
_diffrn_reflns_av_R_equivalents 0.0319
_diffrn_reflns_av_sigmaI/netI 0.0420
_diffrn_reflns_limit_h_max 10
_diffrn_reflns_limit_h_min -8
_diffrn_reflns_limit_k_max 11
_diffrn_reflns_limit_k_min -11
_diffrn_reflns_limit_l_max 22
_diffrn_reflns_limit_l_min -16
_diffrn_reflns_number 8085
_diffrn_reflns_theta_full 26.00
_diffrn_reflns_theta_max 26.00
_diffrn_reflns_theta_min 2.38
_diffrn_standards_number 0
_exptl_absorpt_coefficient_mu 0.096
_exptl_absorpt_correction_T_max 0.989
_exptl_absorpt_correction_T_min 0.978
_exptl_absorpt_correction_type multi-scan
_exptl_absorpt_process_details '(SADABS; Bruker, 2007)'
_exptl_crystal_colour yellow
_exptl_crystal_density_diffrn 1.318
_exptl_crystal_density_method 'not measured'
_exptl_crystal_description column
_exptl_crystal_F_000 632
_exptl_crystal_size_max 0.23
_exptl_crystal_size_mid 0.21
_exptl_crystal_size_min 0.12
_refine_diff_density_max 0.237
_refine_diff_density_min -0.173
_refine_ls_extinction_method none
_refine_ls_goodness_of_fit_ref 1.037
_refine_ls_hydrogen_treatment constr
_refine_ls_matrix_type full
_refine_ls_number_parameters 203
_refine_ls_number_reflns 2935
_refine_ls_number_restraints 0
_refine_ls_restrained_S_all 1.037
_refine_ls_R_factor_all 0.0984
_refine_ls_R_factor_gt 0.0464
_refine_ls_shift/su_max 0.000
_refine_ls_shift/su_mean 0.000
_refine_ls_structure_factor_coef Fsqd
_refine_ls_weighting_details 'calc w=1/[\s^2^(Fo^2^)+(0.0684P)^2^+0.0800P] where P=(Fo^2^+2Fc^2^)/3'
_refine_ls_weighting_scheme calc
_refine_ls_wR_factor_gt 0.1200
_refine_ls_wR_factor_ref 0.1397
_reflns_number_gt 1699
_reflns_number_total 2935
_reflns_threshold_expression I>2\s(I)
_cod_data_source_file pk2377.cif
_cod_data_source_block I
_cod_original_sg_symbol_H-M 'P 21/c'
_cod_database_code 2233268
_cod_database_fobs_code 2233268

loop_
_symmetry_equiv_pos_as_xyz
'x, y, z'
'-x, y+1/2, -z+1/2'
'-x, -y, -z'
'x, -y-1/2, z-1/2'

loop_
_atom_site_type_symbol
_atom_site_label
_atom_site_fract_x
_atom_site_fract_y
_atom_site_fract_z
_atom_site_U_iso_or_equiv
_atom_site_adp_type
_atom_site_calc_flag
_atom_site_refinement_flags
_atom_site_occupancy
_atom_site_symmetry_multiplicity
N N1 0.9369(2) 0.4869(2) 0.39259(10) 0.0569(5) Uani d . 1 1
N N2 0.50451(19) 0.63346(16) 0.41616(8) 0.0416(4) Uani d . 1 1
O O1 0.98163(17) 0.29564(16) 0.28424(8) 0.0592(4) Uani d . 1 1
O O2 0.73798(16) 0.18585(15) 0.19443(8) 0.0542(4) Uani d . 1 1
H H2 0.6585 0.1695 0.1658 0.081 Uiso calc R 1 1
O O3 1.0325(2) 0.4118(2) 0.42663(10) 0.0972(7) Uani d . 1 1
O O4 0.9417(2) 0.61258(19) 0.39560(10) 0.0811(6) Uani d . 1 1
C C1 0.8322(2) 0.33311(19) 0.29183(11) 0.0410(5) Uani d . 1 1
C C2 0.7044(2) 0.27628(19) 0.24588(10) 0.0401(5) Uani d . 1 1
C C3 0.5541(2) 0.3148(2) 0.25587(11) 0.0441(5) Uani d . 1 1
H H3 0.4693 0.2778 0.2254 0.053 Uiso calc R 1 1
C C4 0.5275(2) 0.4069(2) 0.31015(11) 0.0428(5) Uani d . 1 1
H H4 0.4251 0.4309 0.3155 0.051 Uiso calc R 1 1
C C5 0.6504(2) 0.46491(19) 0.35722(10) 0.0395(5) Uani d . 1 1
C C6 0.8019(2) 0.42449(19) 0.34604(10) 0.0404(5) Uani d . 1 1
C C7 0.6243(2) 0.5559(2) 0.41790(11) 0.0427(5) Uani d . 1 1
H H7 0.6985 0.5573 0.4598 0.051 Uiso calc R 1 1
C C8 0.4898(2) 0.72319(19) 0.47734(10) 0.0389(5) Uani d . 1 1
C C9 0.3404(2) 0.7652(2) 0.48727(11) 0.0452(5) Uani d . 1 1
H H9 0.2545 0.7324 0.4559 0.054 Uiso calc R 1 1
C C10 0.3177(2) 0.8561(2) 0.54361(12) 0.0473(6) Uani d . 1 1
C C11 0.4476(3) 0.9040(2) 0.58903(11) 0.0492(6) Uani d . 1 1
H H11 0.4334 0.9655 0.6266 0.059 Uiso calc R 1 1
C C12 0.5983(2) 0.86339(19) 0.58038(11) 0.0452(5) Uani d . 1 1
C C13 0.6190(2) 0.77377(19) 0.52390(11) 0.0409(5) Uani d . 1 1
H H13 0.7195 0.7469 0.5168 0.049 Uiso calc R 1 1
C C14 0.1558(3) 0.9054(3) 0.55369(15) 0.0742(8) Uani d . 1 1
H H14A 0.0792 0.8536 0.5220 0.111 Uiso calc R 1 1
H H14B 0.1460 1.0016 0.5414 0.111 Uiso calc R 1 1
H H14C 0.1392 0.8924 0.6041 0.111 Uiso calc R 1 1
C C15 0.7379(3) 0.9183(2) 0.63073(13) 0.0659(7) Uani d . 1 1
H H15A 0.8273 0.8609 0.6269 0.099 Uiso calc R 1 1
H H15B 0.7153 0.9180 0.6807 0.099 Uiso calc R 1 1
H H15C 0.7599 1.0109 0.6165 0.099 Uiso calc R 1 1
C C16 1.0488(3) 0.3650(3) 0.22692(16) 0.0830(8) Uani d . 1 1
H H16A 0.9857 0.3485 0.1804 0.124 Uiso calc R 1 1
H H16B 1.1528 0.3308 0.2251 0.124 Uiso calc R 1 1
H H16C 1.0531 0.4624 0.2368 0.124 Uiso calc R 1 1

loop_
_atom_site_aniso_label
_atom_site_aniso_U_11
_atom_site_aniso_U_22
_atom_site_aniso_U_33
_atom_site_aniso_U_12
_atom_site_aniso_U_13
_atom_site_aniso_U_23
N1 0.0502(12) 0.0687(13) 0.0484(12) 0.0024(10) -0.0067(9) -0.0119(10)
N2 0.0453(10) 0.0436(9) 0.0355(10) 0.0019(8) 0.0038(8) 0.0029(8)
O1 0.0433(9) 0.0764(11) 0.0564(10) 0.0165(8) 0.0017(7) -0.0015(8)
O2 0.0520(9) 0.0614(9) 0.0468(10) 0.0059(8) -0.0026(7) -0.0146(8)
O3 0.0803(14) 0.1037(15) 0.0914(14) 0.0299(11) -0.0490(11) -0.0251(12)
O4 0.0812(13) 0.0707(12) 0.0860(14) -0.0246(10) -0.0088(10) -0.0067(10)
C1 0.0394(12) 0.0467(11) 0.0355(12) 0.0061(9) -0.0004(9) 0.0031(9)
C2 0.0482(13) 0.0393(10) 0.0317(11) 0.0046(9) 0.0012(9) -0.0001(9)
C3 0.0433(12) 0.0484(12) 0.0390(12) -0.0026(9) -0.0005(9) -0.0031(10)
C4 0.0380(12) 0.0462(11) 0.0436(13) 0.0011(9) 0.0029(10) 0.0034(10)
C5 0.0449(13) 0.0393(10) 0.0332(11) 0.0033(9) 0.0016(9) 0.0023(9)
C6 0.0415(12) 0.0442(11) 0.0324(11) 0.0007(9) -0.0067(9) 0.0010(9)
C7 0.0474(13) 0.0447(11) 0.0342(12) 0.0026(10) -0.0010(9) 0.0020(9)
C8 0.0443(12) 0.0382(10) 0.0339(12) 0.0043(9) 0.0037(9) 0.0060(9)
C9 0.0410(13) 0.0492(12) 0.0436(13) 0.0058(9) -0.0014(10) 0.0100(10)
C10 0.0481(13) 0.0490(12) 0.0460(13) 0.0147(10) 0.0102(11) 0.0100(11)
C11 0.0618(16) 0.0423(11) 0.0438(13) 0.0138(10) 0.0080(11) -0.0011(10)
C12 0.0502(13) 0.0399(11) 0.0434(13) 0.0099(9) -0.0009(10) -0.0005(10)
C13 0.0362(12) 0.0418(10) 0.0443(12) 0.0075(8) 0.0039(9) 0.0000(9)
C14 0.0547(16) 0.0839(18) 0.085(2) 0.0269(13) 0.0137(14) 0.0051(15)
C15 0.0650(16) 0.0637(15) 0.0644(16) 0.0076(12) -0.0091(13) -0.0172(12)
C16 0.0587(17) 0.101(2) 0.093(2) 0.0072(15) 0.0242(16) 0.0017(18)

loop_
_atom_type_symbol
_atom_type_description
_atom_type_scat_dispersion_real
_atom_type_scat_dispersion_imag
_atom_type_scat_source
C C 0.0033 0.0016 'International Tables Vol C Tables 4.2.6.8 and 6.1.1.4'
H H 0.0000 0.0000 'International Tables Vol C Tables 4.2.6.8 and 6.1.1.4'
N N 0.0061 0.0033 'International Tables Vol C Tables 4.2.6.8 and 6.1.1.4'
O O 0.0106 0.0060 'International Tables Vol C Tables 4.2.6.8 and 6.1.1.4'

loop_
_geom_angle_atom_site_label_1
_geom_angle_atom_site_label_2
_geom_angle_atom_site_label_3
_geom_angle
O3 N1 O4 124.1(2)
O3 N1 C6 118.8(2)
O4 N1 C6 117.06(19)
C7 N2 C8 119.54(17)
C1 O1 C16 115.41(18)
C2 O2 H2 109.5
O1 C1 C6 121.05(17)
O1 C1 C2 120.70(19)
C6 C1 C2 118.22(19)
O2 C2 C3 124.08(18)
O2 C2 C1 116.69(19)
C3 C2 C1 119.23(19)
C4 C3 C2 121.24(18)
C4 C3 H3 119.4
C2 C3 H3 119.4
C3 C4 C5 121.47(19)
C3 C4 H4 119.3
C5 C4 H4 119.3
C4 C5 C6 116.32(19)
C4 C5 C7 122.25(19)
C6 C5 C7 121.32(18)
C1 C6 C5 123.51(18)
C1 C6 N1 117.89(19)
C5 C6 N1 118.56(19)
N2 C7 C5 122.96(18)
N2 C7 H7 118.5
C5 C7 H7 118.5
C9 C8 C13 119.75(19)
C9 C8 N2 117.40(18)
C13 C8 N2 122.77(18)
C8 C9 C10 120.6(2)
C8 C9 H9 119.7
C10 C9 H9 119.7
C11 C10 C9 118.4(2)
C11 C10 C14 120.5(2)
C9 C10 C14 121.0(2)
C10 C11 C12 122.2(2)
C10 C11 H11 118.9
C12 C11 H11 118.9
C13 C12 C11 118.75(19)
C13 C12 C15 120.4(2)
C11 C12 C15 120.8(2)
C12 C13 C8 120.32(19)
C12 C13 H13 119.8
C8 C13 H13 119.8
C10 C14 H14A 109.5
C10 C14 H14B 109.5
H14A C14 H14B 109.5
C10 C14 H14C 109.5
H14A C14 H14C 109.5
H14B C14 H14C 109.5
C12 C15 H15A 109.5
C12 C15 H15B 109.5
H15A C15 H15B 109.5
C12 C15 H15C 109.5
H15A C15 H15C 109.5
H15B C15 H15C 109.5
O1 C16 H16A 109.5
O1 C16 H16B 109.5
H16A C16 H16B 109.5
O1 C16 H16C 109.5
H16A C16 H16C 109.5
H16B C16 H16C 109.5

loop_
_geom_bond_atom_site_label_1
_geom_bond_atom_site_label_2
_geom_bond_distance
N1 O3 1.208(2)
N1 O4 1.219(3)
N1 C6 1.476(3)
N2 C7 1.274(3)
N2 C8 1.436(3)
O1 C1 1.362(3)
O1 C16 1.431(3)
O2 C2 1.345(2)
O2 H2 0.8200
C1 C6 1.380(3)
C1 C2 1.406(3)
C2 C3 1.383(3)
C3 C4 1.377(3)
C3 H3 0.9300
C4 C5 1.392(3)
C4 H4 0.9300
C5 C6 1.404(3)
C5 C7 1.458(3)
C7 H7 0.9300
C8 C9 1.385(3)
C8 C13 1.398(3)
C9 C10 1.389(3)
C9 H9 0.9300
C10 C11 1.383(3)
C10 C14 1.509(3)
C11 C12 1.385(3)
C11 H11 0.9300
C12 C13 1.379(3)
C12 C15 1.512(3)
C13 H13 0.9300
C14 H14A 0.9600
C14 H14B 0.9600
C14 H14C 0.9600
C15 H15A 0.9600
C15 H15B 0.9600
C15 H15C 0.9600
C16 H16A 0.9600
C16 H16B 0.9600
C16 H16C 0.9600

loop_
_geom_hbond_atom_site_label_D
_geom_hbond_atom_site_label_H
_geom_hbond_atom_site_label_A
_geom_hbond_site_symmetry_A
_geom_hbond_distance_DH
_geom_hbond_distance_HA
_geom_hbond_distance_DA
_geom_hbond_angle_DHA
O2 H2 N2 2_645 0.82 1.95 2.755(3) 169.3
